data_9007830
loop_
_publ_author_name
'Fuhrmann, J.'
'Pickardt, J.'

_publ_section_title
;
 Synthesis and structure of magnesium iron thiosilicates (Mg1-xFex)2SiS4
;
_journal_name_full 'Acta Crystallographica, Section C'
_journal_page_first 1996
_journal_page_last 1998
_journal_paper_doi 10.1107/S0108270190002608
_journal_volume 46
_journal_year 1990
_chemical_formula_structural Mg1.86Fe0.14SiS4
_chemical_formula_sum 'Fe0.069 Mg0.931 S3 Si0.5'
_space_group_IT_number 62
_symmetry_space_group_name_Hall '-P 2ac 2n'
_symmetry_space_group_name_H-M 'P n m a'
_cell_angle_alpha 90
_cell_angle_beta 90
_cell_angle_gamma 90
_cell_length_a 12.677
_cell_length_b 7.405
_cell_length_c 5.913
_cell_formula_units_Z 4
_cell_volume 555.072
_database_code_amcsd 0010192
_exptl_crystal_density_diffrn 1.636
_cod_original_formula_sum 'Mg.931 Fe.069 Si.5 S3'
_cod_database_code 9007830
_amcsd_formula_title Mg1.86Fe0.14SiS4

loop_
_space_group_symop_operation_xyz
x,y,z
x,1/2-y,z
-x,1/2+y,-z
1/2-x,1/2+y,1/2+z
1/2+x,1/2-y,1/2-z
1/2+x,y,1/2-z
1/2-x,-y,1/2+z
-x,-y,-z

loop_
_atom_site_label
_atom_site_fract_x
_atom_site_fract_y
_atom_site_fract_z
_atom_site_occupancy
_atom_site_U_iso_or_equiv
MgM1 0.00000 0.00000 0.00000 0.44400 0.01241
FeM1 0.00000 0.00000 0.00000 0.05600 0.01241
MgM2 0.23044 0.25000 0.50820 0.48700 0.01178
FeM2 0.23044 0.25000 0.50820 0.01300 0.01178
Si 0.41038 0.25000 0.09352 0.50000 0.00798
S1 0.40767 0.25000 0.73832 0.50000 0.00937
S2 0.56518 0.25000 0.23935 0.50000 0.00937
S3 0.33372 0.02360 0.24687 1.00000 0.00963

loop_
_cod_related_entry_id
_cod_related_entry_database
_cod_related_entry_code
1 AMCSD 0010192
